data_1564824
loop_
_publ_author_name
'Netreba, E.E.'
'Somov, N.V.'

_publ_section_title
;
 Crystal structure of a new binuclear complex of
 bis(2,4,6,8-tetramethyl-2,4,6,8-tetraazabicyclo(3.3.0)octane
 -3,7-dione-O, O)-diaqua-hexakis(nitrato-O,O)-digadolinium(III)
 monohydrate
;
_journal_issue 4
_journal_name_full
;
 Journal of Structural Chemistry
;
_journal_page_first 838
_journal_page_last 842
_journal_paper_doi 10.1134/S0022476617040321
_journal_volume 58
_journal_year 2017
_chemical_formula_sum 'C16 H36 Gd2 N14 O26'
_chemical_formula_weight 1155.09
_space_group_IT_number 14
_space_group_name_Hall '-P 2ybc'
_space_group_name_H-M_alt 'P 1 21/c 1'
_symmetry_cell_setting monoclinic
_symmetry_Int_Tables_number 14
_symmetry_space_group_name_Hall '-P 2ybc'
_symmetry_space_group_name_H-M 'P 1 21/c 1'
_atom_sites_solution_hydrogens difmap
_audit_creation_date 2016-01-28T12:58:19-00:00
_audit_creation_method 'WinGX routine CIF_UPDATE'
_cell_angle_alpha 90
_cell_angle_beta 128.413(3)
_cell_angle_gamma 90
_cell_formula_units_Z 2
_cell_length_a 10.3861(2)
_cell_length_b 10.80470(10)
_cell_length_c 21.2707(4)
_cell_measurement_reflns_used 21715
_cell_measurement_temperature 293(2)
_cell_measurement_theta_max 32.864
_cell_measurement_theta_min 3.677
_cell_volume 1870.32(8)
_computing_cell_refinement 'CrysAlisPro 1.171.38.41 (Rigaku OD, 2015)'
_computing_data_collection 'CrysAlisPro 1.171.38.41 (Rigaku OD, 2015)'
_computing_data_reduction 'CrysAlisPro 1.171.38.41 (Rigaku OD, 2015)'
_computing_structure_refinement 'SHELXL-2014/7 (Sheldrick, 2014)'
_diffrn_ambient_temperature 293(2)
_diffrn_detector 'CCD plate'
_diffrn_detector_area_resol_mean 16.0302
_diffrn_detector_type Sapphire3
_diffrn_measured_fraction_theta_full 0.997
_diffrn_measured_fraction_theta_max 0.927
_diffrn_measurement_device 'four-circle diffractometer'
_diffrn_measurement_device_type 'Xcalibur, Sapphire3, Gemini'
_diffrn_measurement_method '\w scans'
_diffrn_orient_matrix_type 'CrysAlisPro convention (1999,Acta A55,543-557)'
_diffrn_orient_matrix_UB_11 -0.0761489
_diffrn_orient_matrix_UB_12 0.0317261
_diffrn_orient_matrix_UB_13 -0.0249958
_diffrn_orient_matrix_UB_21 -0.0297004
_diffrn_orient_matrix_UB_22 -0.0344644
_diffrn_orient_matrix_UB_23 0.0169927
_diffrn_orient_matrix_UB_31 0.030251
_diffrn_orient_matrix_UB_32 0.0459901
_diffrn_orient_matrix_UB_33 0.0299708
_diffrn_radiation_monochromator graphite
_diffrn_radiation_probe x-ray
_diffrn_radiation_type MoK\a
_diffrn_radiation_wavelength 0.71073
_diffrn_reflns_av_R_equivalents 0.0198
_diffrn_reflns_av_unetI/netI 0.0225
_diffrn_reflns_Laue_measured_fraction_full 0.997
_diffrn_reflns_Laue_measured_fraction_max 0.927
_diffrn_reflns_limit_h_max 15
_diffrn_reflns_limit_h_min -15
_diffrn_reflns_limit_k_max 16
_diffrn_reflns_limit_k_min -15
_diffrn_reflns_limit_l_max 31
_diffrn_reflns_limit_l_min -32
_diffrn_reflns_number 36780
_diffrn_reflns_point_group_measured_fraction_full 0.997
_diffrn_reflns_point_group_measured_fraction_max 0.927
_diffrn_reflns_theta_full 25.242
_diffrn_reflns_theta_max 33.052
_diffrn_reflns_theta_min 3.444
_diffrn_source 'fine-focus sealed X-ray tube'
_diffrn_source_type 'Enhance (Mo) X-ray Source'
_exptl_absorpt_coefficient_mu 3.628
_exptl_absorpt_correction_T_max 1
_exptl_absorpt_correction_T_min 0.59187
_exptl_absorpt_correction_type multi-scan
_exptl_absorpt_process_details
;
        CrysAlisPro 1.171.38.41 (Rigaku Oxford Diffraction, 2015)
        Empirical absorption correction using spherical harmonics,
 implemented in SCALE3 ABSPACK scaling algorithm.
;
_exptl_crystal_density_diffrn 2.051
_exptl_crystal_description prism
_exptl_crystal_F_000 1132
_exptl_crystal_size_max 0.371
_exptl_crystal_size_mid 0.257
_exptl_crystal_size_min 0.148
_refine_diff_density_max 0.796
_refine_diff_density_min -0.687
_refine_diff_density_rms 0.072
_refine_ls_extinction_method none
_refine_ls_goodness_of_fit_ref 1.27
_refine_ls_hydrogen_treatment refxyz
_refine_ls_matrix_type full
_refine_ls_number_parameters 332
_refine_ls_number_reflns 6565
_refine_ls_number_restraints 3
_refine_ls_restrained_S_all 1.269
_refine_ls_R_factor_all 0.0207
_refine_ls_R_factor_gt 0.019
_refine_ls_shift/su_max 0.002
_refine_ls_shift/su_mean 0
_refine_ls_structure_factor_coef Fsqd
_refine_ls_weighting_details 'w=1/[\s^2^(Fo^2^)+(0.0122P)^2^+1.2876P] where P=(Fo^2^+2Fc^2^)/3'
_refine_ls_weighting_scheme calc
_refine_ls_wR_factor_gt 0.0421
_refine_ls_wR_factor_ref 0.0426
_reflns_Friedel_coverage 0
_reflns_number_gt 6269
_reflns_number_total 6565
_reflns_threshold_expression 'I > 2\s(I)'
_cod_data_source_file tmp2mlw6qi7
_cod_data_source_block 122_gdmk
_cod_original_sg_symbol_H-M 'P 21/c'
_cod_database_code 1564824

loop_
_symmetry_equiv_pos_as_xyz
'x, y, z'
'-x, y+1/2, -z+1/2'
'-x, -y, -z'
'x, -y-1/2, z-1/2'

loop_
_atom_site_label
_atom_site_type_symbol
_atom_site_fract_x
_atom_site_fract_y
_atom_site_fract_z
_atom_site_U_iso_or_equiv
_atom_site_adp_type
_atom_site_occupancy
_atom_site_site_symmetry_order
_atom_site_calc_flag
_atom_site_refinement_flags_posn
_atom_site_refinement_flags_adp
_atom_site_refinement_flags_occupancy
_atom_site_disorder_assembly
_atom_site_disorder_group
C1 C 0.6104(2) 0.81448(15) 0.52622(10) 0.0232(3) Uani 1 1 d . . . . .
C2 C 0.7820(2) 0.76361(15) 0.49555(11) 0.0241(3) Uani 1 1 d . . . . .
C3 C 0.8780(2) 0.75303(15) 0.58729(11) 0.0248(3) Uani 1 1 d . . . . .
C4 C 0.8642(2) 0.56097(15) 0.53570(10) 0.0238(3) Uani 1 1 d . . . . .
C5 C 0.5024(3) 0.8600(2) 0.38799(14) 0.0395(5) Uani 1 1 d . . . . .
C6 C 0.7202(3) 0.60437(19) 0.39214(12) 0.0339(4) Uani 1 1 d . . . . .
C7 C 1.0475(3) 0.5759(2) 0.68280(14) 0.0440(5) Uani 1 1 d . . . . .
C8 C 0.7942(3) 0.8079(4) 0.67360(14) 0.0525(7) Uani 1 1 d . . . . .
N1 N 0.61991(18) 0.80340(15) 0.46612(9) 0.0265(3) Uani 1 1 d . . . . .
N2 N 0.75640(19) 0.78756(15) 0.59686(9) 0.0291(3) Uani 1 1 d . . . . .
N3 N 0.7849(2) 0.63830(14) 0.47264(9) 0.0276(3) Uani 1 1 d . . . . .
N4 N 0.92200(19) 0.62350(14) 0.60346(9) 0.0282(3) Uani 1 1 d . . . . .
N5 N 0.2439(2) 0.64172(16) 0.36375(9) 0.0310(3) Uani 1 1 d . . . . .
N6 N 0.0262(2) 0.92195(15) 0.43141(11) 0.0336(3) Uani 1 1 d . . . . .
N7 N 0.3215(2) 0.79269(15) 0.64845(10) 0.0299(3) Uani 1 1 d . . . . .
O1 O 0.48460(15) 0.84487(12) 0.51739(8) 0.0286(3) Uani 1 1 d . . . . .
O2 O 0.88276(16) 0.44743(11) 0.53281(8) 0.0293(3) Uani 1 1 d . . . . .
O1W O 0.6143(3) 0.5937(2) 0.75095(12) 0.0697(6) Uani 1 1 d D . . . .
O3 O 0.35224(17) 0.59594(13) 0.43331(8) 0.0314(3) Uani 1 1 d . . . . .
O4 O 0.2245(2) 0.6029(2) 0.30516(10) 0.0566(5) Uani 1 1 d . . . . .
O5 O 0.1594(2) 0.72957(14) 0.36029(9) 0.0378(3) Uani 1 1 d . . . . .
O6 O 0.17506(18) 0.94615(13) 0.46803(12) 0.0471(4) Uani 1 1 d . . . . .
O7 O -0.0772(2) 1.00218(17) 0.40616(15) 0.0685(6) Uani 1 1 d . . . . .
O8 O -0.01157(18) 0.80945(14) 0.42210(11) 0.0415(4) Uani 1 1 d . . . . .
O9 O 0.2112(2) 0.71938(15) 0.59586(10) 0.0436(4) Uani 1 1 d . . . . .
O10 O 0.4135(2) 0.83714(15) 0.63459(9) 0.0412(3) Uani 1 1 d . . . . .
O11 O 0.3366(2) 0.81758(18) 0.70852(10) 0.0498(4) Uani 1 1 d . . . . .
O12 O 0.49684(18) 0.59820(14) 0.59682(9) 0.0328(3) Uani 1 1 d . . . . .
Gd1 Gd 0.27658(2) 0.73101(2) 0.50293(2) 0.01961(2) Uani 1 1 d . . . . .
H1 H 0.413(4) 0.888(3) 0.383(2) 0.074(10) Uiso 1 1 d . . . . .
H2 H 0.455(5) 0.800(4) 0.348(2) 0.080(11) Uiso 1 1 d . . . . .
H1W H 0.621(5) 0.5197(14) 0.766(2) 0.119 Uiso 1 1 d D U . . .
H3 H 0.556(4) 0.919(3) 0.3763(19) 0.071(10) Uiso 1 1 d . . . . .
H2W H 0.704(2) 0.633(3) 0.780(2) 0.107 Uiso 1 1 d D U . . .
H4 H 0.738(3) 0.521(3) 0.3891(16) 0.045(7) Uiso 1 1 d . . . . .
H5 H 0.605(4) 0.612(3) 0.3562(16) 0.047(7) Uiso 1 1 d . . . . .
H6 H 0.763(4) 0.654(3) 0.3728(18) 0.063(9) Uiso 1 1 d . . . . .
H7 H 1.069(4) 0.492(3) 0.6822(19) 0.069(10) Uiso 1 1 d . . . . .
H8 H 1.136(5) 0.624(4) 0.708(2) 0.088(12) Uiso 1 1 d . . . . .
H9 H 1.009(4) 0.576(3) 0.7079(19) 0.063(10) Uiso 1 1 d . . . . .
H10 H 0.703(4) 0.840(3) 0.6686(17) 0.056(8) Uiso 1 1 d . . . . .
H11 H 0.818(6) 0.733(4) 0.698(3) 0.105(17) Uiso 1 1 d . . . . .
H12 H 0.889(4) 0.850(3) 0.704(2) 0.076(11) Uiso 1 1 d . . . . .
H13 H 0.977(3) 0.799(2) 0.6206(13) 0.023(5) Uiso 1 1 d . . . . .
H14 H 0.826(3) 0.820(2) 0.4782(13) 0.025(5) Uiso 1 1 d . . . . .
H15 H 0.546(4) 0.597(3) 0.651(2) 0.066(9) Uiso 1 1 d . . . . .
H16 H 0.537(4) 0.550(3) 0.5894(17) 0.049(8) Uiso 1 1 d . . . . .

loop_
_atom_site_aniso_label
_atom_site_aniso_U_11
_atom_site_aniso_U_22
_atom_site_aniso_U_33
_atom_site_aniso_U_23
_atom_site_aniso_U_13
_atom_site_aniso_U_12
C1 0.0239(7) 0.0180(7) 0.0301(8) -0.0034(6) 0.0180(6) -0.0050(6)
C2 0.0271(8) 0.0189(7) 0.0343(8) -0.0014(6) 0.0230(7) -0.0036(6)
C3 0.0217(7) 0.0208(7) 0.0318(8) -0.0057(6) 0.0165(7) -0.0056(5)
C4 0.0206(7) 0.0202(7) 0.0315(8) -0.0021(6) 0.0167(6) -0.0035(5)
C5 0.0414(11) 0.0428(12) 0.0369(10) 0.0145(9) 0.0255(10) 0.0115(9)
C6 0.0439(11) 0.0285(9) 0.0314(9) -0.0039(7) 0.0244(9) -0.0049(8)
C7 0.0471(13) 0.0388(12) 0.0306(10) 0.0033(8) 0.0166(10) 0.0019(10)
C8 0.0330(11) 0.090(2) 0.0308(10) -0.0226(13) 0.0181(9) -0.0053(13)
N1 0.0259(7) 0.0277(7) 0.0303(7) 0.0045(6) 0.0196(6) 0.0024(6)
N2 0.0244(7) 0.0364(8) 0.0275(7) -0.0058(6) 0.0166(6) -0.0011(6)
N3 0.0356(8) 0.0196(6) 0.0294(7) -0.0014(5) 0.0211(6) 0.0006(6)
N4 0.0277(7) 0.0227(7) 0.0272(7) -0.0015(5) 0.0136(6) -0.0006(5)
N5 0.0309(8) 0.0372(9) 0.0269(7) -0.0026(6) 0.0190(6) 0.0002(6)
N6 0.0269(7) 0.0232(7) 0.0440(9) 0.0040(6) 0.0188(7) 0.0031(6)
N7 0.0376(8) 0.0273(7) 0.0296(7) -0.0005(6) 0.0233(7) 0.0048(6)
O1 0.0253(6) 0.0271(6) 0.0390(7) -0.0026(5) 0.0227(6) -0.0023(5)
O2 0.0289(6) 0.0179(5) 0.0394(7) -0.0028(5) 0.0203(6) -0.0023(5)
O1W 0.0859(16) 0.0671(14) 0.0388(10) 0.0098(9) 0.0303(11) 0.0222(12)
O3 0.0332(7) 0.0325(7) 0.0279(6) 0.0015(5) 0.0187(6) 0.0067(5)
O4 0.0657(12) 0.0764(13) 0.0337(8) -0.0043(8) 0.0338(9) 0.0147(10)
O5 0.0389(8) 0.0414(8) 0.0283(6) 0.0046(6) 0.0185(6) 0.0136(6)
O6 0.0252(7) 0.0221(7) 0.0771(11) 0.0008(7) 0.0234(7) -0.0018(5)
O7 0.0361(9) 0.0323(9) 0.1059(17) 0.0100(10) 0.0286(10) 0.0140(7)
O8 0.0294(7) 0.0235(6) 0.0682(10) -0.0014(7) 0.0287(7) -0.0023(5)
O9 0.0535(10) 0.0463(9) 0.0500(9) -0.0200(7) 0.0415(8) -0.0204(7)
O10 0.0452(8) 0.0458(9) 0.0394(8) -0.0131(7) 0.0297(7) -0.0155(7)
O11 0.0667(11) 0.0578(11) 0.0344(8) -0.0045(7) 0.0361(8) 0.0044(9)
O12 0.0330(7) 0.0326(7) 0.0295(7) 0.0057(5) 0.0177(6) 0.0115(6)
Gd1 0.02006(4) 0.01702(4) 0.02286(4) -0.00082(3) 0.01388(3) 0.00068(3)

loop_
_atom_type_symbol
_atom_type_description
_atom_type_scat_dispersion_real
_atom_type_scat_dispersion_imag
_atom_type_scat_source
C C 0.0033 0.0016 'International Tables Vol C Tables 4.2.6.8 and 6.1.1.4'
H H 0 0 'International Tables Vol C Tables 4.2.6.8 and 6.1.1.4'
N N 0.0061 0.0033 'International Tables Vol C Tables 4.2.6.8 and 6.1.1.4'
O O 0.0106 0.006 'International Tables Vol C Tables 4.2.6.8 and 6.1.1.4'
Gd Gd -0.1653 3.9035 'International Tables Vol C Tables 4.2.6.8 and 6.1.1.4'

loop_
_exptl_crystal_face_index_h
_exptl_crystal_face_index_k
_exptl_crystal_face_index_l
_exptl_crystal_face_perp_dist
-1 1 -22 0.0701
0 1 23 0.0627
-9 0 -6 0.0975
-9 8 25 0.093
13 0 -5 0.067
-1 9 -18 0.1007
0 -14 -10 0.1077
-7 -13 1 0.1409
10 -1 -30 0.1004
10 8 -24 0.1356
-8 8 -6 0.0908
-7 13 3 0.1186
0 5 22 0.0702
3 -11 11 0.1278

loop_
_geom_angle_atom_site_label_1
_geom_angle_atom_site_label_2
_geom_angle_atom_site_label_3
_geom_angle
_geom_angle_site_symmetry_1
_geom_angle_site_symmetry_3
_geom_angle_publ_flag
O1 C1 N2 125.12(16) . . ?
O1 C1 N1 124.74(16) . . ?
N2 C1 N1 110.14(15) . . ?
N3 C2 N1 113.18(15) . . ?
N3 C2 C3 102.92(14) . . ?
N1 C2 C3 103.41(13) . . ?
N3 C2 H14 110.6(13) . . ?
N1 C2 H14 110.3(13) . . ?
C3 C2 H14 116.2(13) . . ?
N4 C3 N2 112.96(15) . . ?
N4 C3 C2 103.43(14) . . ?
N2 C3 C2 102.90(14) . . ?
N4 C3 H13 107.1(13) . . ?
N2 C3 H13 113.4(13) . . ?
C2 C3 H13 116.8(13) . . ?
O2 C4 N3 125.42(17) . . ?
O2 C4 N4 124.38(17) . . ?
N3 C4 N4 110.20(15) . . ?
N1 C5 H1 110(2) . . ?
N1 C5 H2 110(2) . . ?
H1 C5 H2 102(3) . . ?
N1 C5 H3 111(2) . . ?
H1 C5 H3 117(3) . . ?
H2 C5 H3 106(3) . . ?
N3 C6 H4 111.3(16) . . ?
N3 C6 H5 111.4(17) . . ?
H4 C6 H5 104(2) . . ?
N3 C6 H6 112.2(19) . . ?
H4 C6 H6 110(3) . . ?
H5 C6 H6 108(2) . . ?
N4 C7 H7 112(2) . . ?
N4 C7 H8 110(3) . . ?
H7 C7 H8 114(3) . . ?
N4 C7 H9 107(2) . . ?
H7 C7 H9 103(3) . . ?
H8 C7 H9 110(3) . . ?
N2 C8 H10 112.3(17) . . ?
N2 C8 H11 107(3) . . ?
H10 C8 H11 107(4) . . ?
N2 C8 H12 108(2) . . ?
H10 C8 H12 118(3) . . ?
H11 C8 H12 104(4) . . ?
C1 N1 C2 111.51(14) . . ?
C1 N1 C5 122.97(16) . . ?
C2 N1 C5 122.97(16) . . ?
C1 N2 C8 123.89(17) . . ?
C1 N2 C3 112.02(15) . . ?
C8 N2 C3 123.51(17) . . ?
C4 N3 C6 124.81(16) . . ?
C4 N3 C2 111.99(14) . . ?
C6 N3 C2 123.04(15) . . ?
C4 N4 C7 123.43(17) . . ?
C4 N4 C3 111.44(15) . . ?
C7 N4 C3 123.08(17) . . ?
O4 N5 O5 122.43(18) . . ?
O4 N5 O3 121.56(17) . . ?
O5 N5 O3 116.01(15) . . ?
O4 N5 Gd1 177.39(15) . . ?
O5 N5 Gd1 56.70(9) . . ?
O3 N5 Gd1 59.38(8) . . ?
O7 N6 O6 122.42(18) . . ?
O7 N6 O8 121.22(18) . . ?
O6 N6 O8 116.37(16) . . ?
O7 N6 Gd1 175.72(18) . . ?
O6 N6 Gd1 57.61(9) . . ?
O8 N6 Gd1 58.94(9) . . ?
O11 N7 O10 122.73(18) . . ?
O11 N7 O9 121.51(18) . . ?
O10 N7 O9 115.75(15) . . ?
O11 N7 Gd1 178.50(15) . . ?
O10 N7 Gd1 58.69(9) . . ?
O9 N7 Gd1 57.07(9) . . ?
C1 O1 Gd1 132.89(11) . . ?
C4 O2 Gd1 136.52(12) . 3_666 ?
H1W O1W H2W 114(2) . . ?
N5 O3 Gd1 94.84(10) . . ?
N5 O5 Gd1 97.98(11) . . ?
N6 O6 Gd1 97.01(11) . . ?
N6 O8 Gd1 95.57(11) . . ?
N7 O9 Gd1 97.38(11) . . ?
N7 O10 Gd1 95.82(11) . . ?
Gd1 O12 H15 124(2) . . ?
Gd1 O12 H16 129(2) . . ?
H15 O12 H16 108(3) . . ?
O1 Gd1 O2 152.53(5) . 3_666 ?
O1 Gd1 O12 83.00(5) . . ?
O2 Gd1 O12 83.81(5) 3_666 . ?
O1 Gd1 O9 128.02(5) . . ?
O2 Gd1 O9 74.11(5) 3_666 . ?
O12 Gd1 O9 84.01(6) . . ?
O1 Gd1 O6 74.38(5) . . ?
O2 Gd1 O6 126.49(5) 3_666 . ?
O12 Gd1 O6 146.39(6) . . ?
O9 Gd1 O6 90.58(6) . . ?
O1 Gd1 O5 82.80(5) . . ?
O2 Gd1 O5 83.48(5) 3_666 . ?
O12 Gd1 O5 120.86(5) . . ?
O9 Gd1 O5 144.63(6) . . ?
O6 Gd1 O5 81.03(6) . . ?
O1 Gd1 O10 76.98(5) . . ?
O2 Gd1 O10 122.55(5) 3_666 . ?
O12 Gd1 O10 75.75(6) . . ?
O9 Gd1 O10 51.04(5) . . ?
O6 Gd1 O10 75.16(6) . . ?
O5 Gd1 O10 152.08(5) . . ?
O1 Gd1 O8 121.80(5) . . ?
O2 Gd1 O8 75.68(5) 3_666 . ?
O12 Gd1 O8 154.57(5) . . ?
O9 Gd1 O8 76.09(6) . . ?
O6 Gd1 O8 50.81(5) . . ?
O5 Gd1 O8 72.01(6) . . ?
O10 Gd1 O8 102.71(6) . . ?
O1 Gd1 O3 77.42(5) . . ?
O2 Gd1 O3 75.43(5) 3_666 . ?
O12 Gd1 O3 69.81(5) . . ?
O9 Gd1 O3 141.53(5) . . ?
O6 Gd1 O3 126.71(6) . . ?
O5 Gd1 O3 51.08(4) . . ?
O10 Gd1 O3 139.02(5) . . ?
O8 Gd1 O3 117.94(5) . . ?
O1 Gd1 N6 98.58(5) . . ?
O2 Gd1 N6 101.13(5) 3_666 . ?
O12 Gd1 N6 162.74(5) . . ?
O9 Gd1 N6 81.52(6) . . ?
O6 Gd1 N6 25.38(5) . . ?
O5 Gd1 N6 76.31(5) . . ?
O10 Gd1 N6 87.81(5) . . ?
O8 Gd1 N6 25.49(5) . . ?
O3 Gd1 N6 127.39(5) . . ?
O1 Gd1 N7 102.47(5) . . ?
O2 Gd1 N7 98.51(5) 3_666 . ?
O12 Gd1 N7 79.00(5) . . ?
O9 Gd1 N7 25.55(5) . . ?
O6 Gd1 N7 81.96(6) . . ?
O5 Gd1 N7 160.09(5) . . ?
O10 Gd1 N7 25.49(5) . . ?
O8 Gd1 N7 89.20(5) . . ?
O3 Gd1 N7 148.64(4) . . ?
N6 Gd1 N7 83.90(5) . . ?
O1 Gd1 N5 79.81(5) . . ?
O2 Gd1 N5 77.62(5) 3_666 . ?
O12 Gd1 N5 95.59(5) . . ?
O9 Gd1 N5 151.61(5) . . ?
O6 Gd1 N5 104.29(6) . . ?
O5 Gd1 N5 25.32(5) . . ?
O10 Gd1 N5 156.02(5) . . ?
O8 Gd1 N5 94.55(5) . . ?
O3 Gd1 N5 25.78(4) . . ?
N6 Gd1 N5 101.62(5) . . ?
N7 Gd1 N5 173.74(5) . . ?

loop_
_geom_bond_atom_site_label_1
_geom_bond_atom_site_label_2
_geom_bond_distance
_geom_bond_site_symmetry_2
_geom_bond_publ_flag
C1 O1 1.243(2) . ?
C1 N2 1.345(2) . ?
C1 N1 1.347(2) . ?
C2 N3 1.445(2) . ?
C2 N1 1.450(2) . ?
C2 C3 1.548(3) . ?
C2 H14 0.97(2) . ?
C3 N4 1.446(2) . ?
C3 N2 1.448(2) . ?
C3 H13 0.95(2) . ?
C4 O2 1.249(2) . ?
C4 N3 1.343(2) . ?
C4 N4 1.349(2) . ?
C5 N1 1.451(3) . ?
C5 H1 0.92(4) . ?
C5 H2 0.94(4) . ?
C5 H3 0.97(4) . ?
C6 N3 1.445(2) . ?
C6 H4 0.93(3) . ?
C6 H5 0.94(3) . ?
C6 H6 0.94(3) . ?
C7 N4 1.441(3) . ?
C7 H7 0.93(4) . ?
C7 H8 0.89(4) . ?
C7 H9 0.84(3) . ?
C8 N2 1.439(3) . ?
C8 H10 0.95(3) . ?
C8 H11 0.91(4) . ?
C8 H12 0.89(4) . ?
N5 O4 1.207(2) . ?
N5 O5 1.264(2) . ?
N5 O3 1.277(2) . ?
N5 Gd1 2.9261(15) . ?
N6 O7 1.215(2) . ?
N6 O6 1.253(2) . ?
N6 O8 1.255(2) . ?
N6 Gd1 2.9015(16) . ?
N7 O11 1.217(2) . ?
N7 O10 1.257(2) . ?
N7 O9 1.264(2) . ?
N7 Gd1 2.9067(15) . ?
O1 Gd1 2.3345(12) . ?
O2 Gd1 2.3389(12) 3_666 ?
O1W H1W 0.850(2) . ?
O1W H2W 0.850(2) . ?
O3 Gd1 2.5271(13) . ?
O5 Gd1 2.4695(15) . ?
O6 Gd1 2.4686(15) . ?
O8 Gd1 2.4974(15) . ?
O9 Gd1 2.4600(15) . ?
O10 Gd1 2.4962(15) . ?
O12 Gd1 2.3671(14) . ?
O12 H15 0.92(3) . ?
O12 H16 0.75(3) . ?
Gd1 O2 2.3389(12) 3_666 ?

loop_
_geom_hbond_atom_site_label_D
_geom_hbond_atom_site_label_H
_geom_hbond_atom_site_label_A
_geom_hbond_distance_DH
_geom_hbond_distance_HA
_geom_hbond_distance_DA
_geom_hbond_angle_DHA
_geom_hbond_site_symmetry_A
O1W H1W O11 0.850(2) 2.227(12) 3.059(3) 166(4) 2_646
C6 H4 O9 0.93(3) 2.63(3) 3.547(3) 169(2) 3_666
C6 H6 O8 0.94(3) 2.52(3) 3.297(3) 140(2) 1_655
C8 H10 O10 0.95(3) 2.62(3) 3.514(3) 157(2) .
C3 H13 O7 0.95(2) 2.60(2) 3.307(3) 131.8(17) 3_676
C2 H14 O8 0.97(2) 2.60(2) 3.383(2) 138.0(17) 1_655
O12 H15 O1W 0.92(3) 1.78(3) 2.696(3) 173(3) .
O12 H16 O3 0.75(3) 2.17(3) 2.918(2) 178(3) 3_666
O12 H16 O4 0.75(3) 2.64(3) 3.154(2) 128(3) 3_666
